data_8107100
loop_
_publ_author_name
'El-Hiti, Gamal A.'
'Smith, Keith'
'Hegazy, Amany S.'
'Masmali, Ali M.'
'Kariuki, Benson M.'

_publ_section_title
;
 Crystal structure of 3-tert-butyl-7-azadioxindole, C11H14N2O2
;
_journal_issue 4
_journal_name_full 'Zeitschrift f\"ur Kristallographie - New Crystal Structures'
_journal_page_first 1069
_journal_page_last 1070
_journal_paper_doi 10.1515/ncrs-2016-0054
_journal_volume 231
_journal_year 2016
_chemical_absolute_configuration ad
_chemical_formula_moiety 'C11 H14 N2 O2'
_chemical_formula_sum 'C11 H14 N2 O2'
_chemical_formula_weight 206.24
_space_group_crystal_system orthorhombic
_space_group_IT_number 19
_space_group_name_Hall 'P 2ac 2ab'
_space_group_name_H-M_alt 'P 21 21 21'
_atom_sites_solution_hydrogens geom
_cell_angle_alpha 90
_cell_angle_beta 90
_cell_angle_gamma 90
_cell_formula_units_Z 8
_cell_length_a 7.3227(3)
_cell_length_b 10.9955(4)
_cell_length_c 26.3709(9)
_cell_measurement_reflns_used 1965
_cell_measurement_temperature 150(2)
_cell_measurement_theta_max 73.3930
_cell_measurement_theta_min 4.3310
_cell_volume 2123.30(14)
_computing_cell_refinement 'CrysAlis PRO [5]'
_computing_data_collection 'CrysAlis PRO [5]'
_computing_data_reduction 'CrysAlis PRO [5]'
_computing_molecular_graphics 'ORTEP-3 for Windows [6]'
_computing_publication_material 'WinGX [6] and CHEMDRAW Ultra [7]'
_computing_structure_refinement 'SHELXL-2013 [4]'
_computing_structure_solution 'SHELXS2013 [4]'
_diffrn_ambient_temperature 150(2)
_diffrn_measured_fraction_theta_full 0.996
_diffrn_measured_fraction_theta_max 0.970
_diffrn_measurement_device_type 'SuperNova, Dual, Cu at zero, Atlas'
_diffrn_radiation_type CuK\a
_diffrn_radiation_wavelength 1.54184
_diffrn_reflns_av_R_equivalents 0.0319
_diffrn_reflns_av_unetI/netI 0.0508
_diffrn_reflns_Laue_measured_fraction_full 0.996
_diffrn_reflns_Laue_measured_fraction_max 0.970
_diffrn_reflns_limit_h_max 6
_diffrn_reflns_limit_h_min -8
_diffrn_reflns_limit_k_max 13
_diffrn_reflns_limit_k_min -13
_diffrn_reflns_limit_l_max 32
_diffrn_reflns_limit_l_min -11
_diffrn_reflns_number 5568
_diffrn_reflns_point_group_measured_fraction_full 0.863
_diffrn_reflns_point_group_measured_fraction_max 0.823
_diffrn_reflns_theta_full 67.684
_diffrn_reflns_theta_max 73.713
_diffrn_reflns_theta_min 3.352
_exptl_absorpt_coefficient_mu 0.735
_exptl_absorpt_correction_T_max 0.988
_exptl_absorpt_correction_T_min 0.975
_exptl_absorpt_correction_type gaussian
_exptl_absorpt_process_details
;
CrysAlisPro, Agilent Technologies,
Version 1.171.37.35g (release 09-12-2014 CrysAlis171 .NET)
(compiled Dec  9 2014,15:38:47)
Numerical absorption correction based on gaussian integration over
			a multifaceted crystal model
Empirical absorption correction using spherical harmonics,
 implemented in SCALE3 ABSPACK scaling algorithm.
;
_exptl_crystal_colour colourless
_exptl_crystal_density_diffrn 1.290
_exptl_crystal_description block
_exptl_crystal_F_000 880
_exptl_crystal_size_max 0.162
_exptl_crystal_size_mid 0.105
_exptl_crystal_size_min 0.049
_refine_diff_density_max 0.223
_refine_diff_density_min -0.218
_refine_diff_density_rms 0.044
_refine_ls_abs_structure_details
;
 Flack x determined using 935 quotients [(I+)-(I-)]/[(I+)+(I-)]
 (Parsons and Flack (2004), Acta Cryst. A60, s61).
;
_refine_ls_abs_structure_Flack -0.33(18)
_refine_ls_extinction_coef .
_refine_ls_extinction_method none
_refine_ls_goodness_of_fit_ref 1.056
_refine_ls_hydrogen_treatment constr
_refine_ls_matrix_type full
_refine_ls_number_parameters 279
_refine_ls_number_reflns 3536
_refine_ls_number_restraints 0
_refine_ls_restrained_S_all 1.056
_refine_ls_R_factor_all 0.0452
_refine_ls_R_factor_gt 0.0372
_refine_ls_shift/su_max 0.000
_refine_ls_shift/su_mean 0.000
_refine_ls_structure_factor_coef Fsqd
_refine_ls_weighting_details 'w=1/[\s^2^(Fo^2^)+(0.0381P)^2^+0.0074P] where P=(Fo^2^+2Fc^2^)/3'
_refine_ls_weighting_scheme calc
_refine_ls_wR_factor_gt 0.0851
_refine_ls_wR_factor_ref 0.0907
_reflns_Friedel_coverage 0.470
_reflns_Friedel_fraction_full 0.678
_reflns_Friedel_fraction_max 0.621
_reflns_number_gt 3130
_reflns_number_total 3536
_reflns_threshold_expression 'I > 2\s(I)'
_cod_data_source_file suppl_ncrs-2016-0054_suppl.cif
_cod_data_source_block ks1505
_cod_database_code 8107100
_shelx_space_group_comment
;
The symmetry employed for this shelxl refinement is uniquely defined
by the following loop, which should always be used as a source of
symmetry information in preference to the above space-group names.
They are only intended as comments.
;
_shelx_estimated_absorpt_t_min 0.890
_shelx_estimated_absorpt_t_max 0.965
_shelxl_version_number 2013-4

loop_
_space_group_symop_operation_xyz
'x, y, z'
'-x+1/2, -y, z+1/2'
'-x, y+1/2, -z+1/2'
'x+1/2, -y+1/2, -z'

loop_
_atom_site_label
_atom_site_type_symbol
_atom_site_fract_x
_atom_site_fract_y
_atom_site_fract_z
_atom_site_U_iso_or_equiv
_atom_site_adp_type
_atom_site_occupancy
_atom_site_site_symmetry_order
_atom_site_calc_flag
_atom_site_refinement_flags_posn
_atom_site_refinement_flags_adp
_atom_site_refinement_flags_occupancy
_atom_site_disorder_assembly
_atom_site_disorder_group
C1 C 0.8177(3) -0.0167(2) 0.00679(9) 0.0180(5) Uani 1 1 d . . . . .
C2 C 0.8535(4) -0.0951(2) 0.05516(10) 0.0182(5) Uani 1 1 d . . . . .
C3 C 0.9099(3) -0.2187(2) -0.01211(10) 0.0175(5) Uani 1 1 d . . . . .
C4 C 0.8486(4) -0.1108(2) -0.03438(9) 0.0181(5) Uani 1 1 d . . . . .
C5 C 0.9294(4) -0.3168(2) -0.08722(10) 0.0245(6) Uani 1 1 d . . . . .
H5 H 0.9587 -0.3875 -0.1062 0.029 Uiso 1 1 calc R U . . .
C6 C 0.8645(4) -0.2166(3) -0.11299(10) 0.0259(6) Uani 1 1 d . . . . .
H6 H 0.8480 -0.2199 -0.1487 0.031 Uiso 1 1 calc R U . . .
C7 C 0.8232(4) -0.1100(2) -0.08633(10) 0.0229(5) Uani 1 1 d . . . . .
H7 H 0.7791 -0.0397 -0.1033 0.027 Uiso 1 1 calc R U . . .
C8 C 0.9555(4) 0.0909(2) 0.00494(10) 0.0192(5) Uani 1 1 d . . . . .
C9 C 1.1511(4) 0.0422(2) 0.00972(11) 0.0243(5) Uani 1 1 d . . . . .
H9A H 1.2378 0.1095 0.0059 0.036 Uiso 1 1 calc R U . . .
H9B H 1.1732 -0.0185 -0.0168 0.036 Uiso 1 1 calc R U . . .
H9C H 1.1672 0.0047 0.0431 0.036 Uiso 1 1 calc R U . . .
C10 C 0.9321(4) 0.1586(2) -0.04574(10) 0.0234(6) Uani 1 1 d . . . . .
H10A H 0.9975 0.2362 -0.0443 0.035 Uiso 1 1 calc R U . . .
H10B H 0.8021 0.1737 -0.0519 0.035 Uiso 1 1 calc R U . . .
H10C H 0.9818 0.1088 -0.0733 0.035 Uiso 1 1 calc R U . . .
C11 C 0.9177(4) 0.1794(2) 0.04858(11) 0.0246(6) Uani 1 1 d . . . . .
H11A H 0.9399 0.1384 0.0810 0.037 Uiso 1 1 calc R U . . .
H11B H 0.7903 0.2064 0.0470 0.037 Uiso 1 1 calc R U . . .
H11C H 0.9988 0.2500 0.0456 0.037 Uiso 1 1 calc R U . . .
C12 C 0.3424(4) 0.1409(2) 0.25738(10) 0.0229(5) Uani 1 1 d . . . . .
C13 C 0.3155(4) 0.2718(3) 0.27937(10) 0.0237(6) Uani 1 1 d . . . . .
C14 C 0.1976(4) 0.1413(2) 0.33760(9) 0.0196(5) Uani 1 1 d . . . . .
C15 C 0.2753(4) 0.0648(2) 0.30120(9) 0.0189(5) Uani 1 1 d . . . . .
C16 C 0.1191(4) -0.0143(2) 0.38892(10) 0.0236(6) Uani 1 1 d . . . . .
H16 H 0.0617 -0.0437 0.4188 0.028 Uiso 1 1 calc R U . . .
C17 C 0.1976(4) -0.0976(2) 0.35654(10) 0.0250(6) Uani 1 1 d . . . . .
H17 H 0.1963 -0.1817 0.3649 0.030 Uiso 1 1 calc R U . . .
C18 C 0.2791(4) -0.0585(2) 0.31133(10) 0.0238(6) Uani 1 1 d . . . . .
H18 H 0.3346 -0.1144 0.2886 0.029 Uiso 1 1 calc R U . . .
C19 C 0.2249(5) 0.1254(3) 0.20802(10) 0.0285(6) Uani 1 1 d . . . . .
C20 C 0.0259(5) 0.1585(3) 0.21818(12) 0.0394(8) Uani 1 1 d . . . . .
H20A H 0.0169 0.2456 0.2258 0.059 Uiso 1 1 calc R U . . .
H20B H -0.0192 0.1115 0.2471 0.059 Uiso 1 1 calc R U . . .
H20C H -0.0477 0.1397 0.1881 0.059 Uiso 1 1 calc R U . . .
C21 C 0.2321(5) -0.0081(3) 0.19097(11) 0.0383(8) Uani 1 1 d . . . . .
H21A H 0.1717 -0.0593 0.2164 0.057 Uiso 1 1 calc R U . . .
H21B H 0.3597 -0.0335 0.1873 0.057 Uiso 1 1 calc R U . . .
H21C H 0.1694 -0.0168 0.1583 0.057 Uiso 1 1 calc R U . . .
C22 C 0.3015(7) 0.2052(4) 0.16542(12) 0.0508(10) Uani 1 1 d . . . . .
H22A H 0.2264 0.1954 0.1349 0.076 Uiso 1 1 calc R U . . .
H22B H 0.4274 0.1806 0.1580 0.076 Uiso 1 1 calc R U . . .
H22C H 0.2998 0.2906 0.1761 0.076 Uiso 1 1 calc R U . . .
N1 N 0.9177(3) -0.20598(19) 0.04049(8) 0.0193(4) Uani 1 1 d . . . . .
H1 H 0.9585 -0.2621 0.0614 0.023 Uiso 1 1 calc R U . . .
N2 N 0.9539(3) -0.32013(19) -0.03619(9) 0.0211(5) Uani 1 1 d . . . . .
N3 N 0.2166(3) 0.26218(19) 0.32306(8) 0.0227(5) Uani 1 1 d . . . . .
H3 H 0.1707 0.3243 0.3398 0.027 Uiso 1 1 calc R U . . .
N4 N 0.1194(3) 0.10754(19) 0.38051(8) 0.0211(5) Uani 1 1 d . . . . .
O1 O 0.6386(2) 0.03186(15) 0.00681(7) 0.0201(4) Uani 1 1 d . . . . .
H1A H 0.5639 -0.0229 0.0147 0.030 Uiso 1 1 calc R U . . .
O2 O 0.8290(3) -0.06328(16) 0.09886(6) 0.0241(4) Uani 1 1 d . . . . .
O3 O 0.5333(3) 0.12938(19) 0.24819(8) 0.0293(4) Uani 1 1 d . . . . .
H3A H 0.5574 0.0573 0.2400 0.044 Uiso 1 1 calc R U . . .
O4 O 0.3692(3) 0.36629(17) 0.26086(8) 0.0335(5) Uani 1 1 d . . . . .

loop_
_atom_site_aniso_label
_atom_site_aniso_U_11
_atom_site_aniso_U_22
_atom_site_aniso_U_33
_atom_site_aniso_U_23
_atom_site_aniso_U_13
_atom_site_aniso_U_12
C1 0.0186(12) 0.0170(11) 0.0182(11) 0.0030(10) -0.0001(10) 0.0020(10)
C2 0.0182(12) 0.0150(10) 0.0215(12) 0.0028(10) 0.0010(10) -0.0014(10)
C3 0.0156(11) 0.0182(11) 0.0185(11) 0.0009(10) -0.0006(10) -0.0005(9)
C4 0.0159(12) 0.0155(11) 0.0229(12) 0.0014(10) 0.0004(10) -0.0007(10)
C5 0.0220(14) 0.0245(12) 0.0270(14) -0.0078(11) -0.0004(12) 0.0024(11)
C6 0.0275(14) 0.0320(13) 0.0183(12) -0.0035(11) -0.0005(11) 0.0022(12)
C7 0.0234(14) 0.0243(12) 0.0209(12) 0.0026(11) -0.0012(10) 0.0028(11)
C8 0.0176(12) 0.0168(11) 0.0232(12) 0.0038(10) -0.0006(10) 0.0010(10)
C9 0.0212(13) 0.0211(12) 0.0306(13) 0.0021(11) -0.0005(12) -0.0004(10)
C10 0.0235(14) 0.0182(11) 0.0283(14) 0.0073(10) 0.0029(11) -0.0015(10)
C11 0.0245(14) 0.0168(11) 0.0326(15) -0.0026(11) -0.0009(11) 0.0020(10)
C12 0.0261(14) 0.0232(12) 0.0193(12) -0.0014(11) 0.0032(11) -0.0025(11)
C13 0.0276(14) 0.0243(13) 0.0193(12) 0.0002(10) 0.0020(11) -0.0010(11)
C14 0.0222(13) 0.0186(11) 0.0181(11) -0.0005(10) -0.0011(10) -0.0003(10)
C15 0.0216(12) 0.0215(12) 0.0136(10) -0.0023(10) -0.0004(10) -0.0011(10)
C16 0.0279(14) 0.0252(12) 0.0177(12) 0.0023(10) -0.0006(11) -0.0044(11)
C17 0.0335(16) 0.0196(12) 0.0219(12) 0.0022(10) -0.0019(12) -0.0009(12)
C18 0.0290(14) 0.0233(12) 0.0192(12) -0.0034(10) -0.0018(11) 0.0017(11)
C19 0.0388(17) 0.0297(14) 0.0168(12) 0.0019(11) -0.0020(12) -0.0012(13)
C20 0.0396(19) 0.0475(19) 0.0311(16) -0.0015(14) -0.0128(14) 0.0061(16)
C21 0.054(2) 0.0368(16) 0.0241(13) -0.0098(13) -0.0081(14) -0.0005(16)
C22 0.073(3) 0.059(2) 0.0208(14) 0.0102(15) -0.0019(17) -0.019(2)
N1 0.0240(11) 0.0154(9) 0.0186(10) 0.0037(8) 0.0001(9) 0.0040(9)
N2 0.0207(11) 0.0191(10) 0.0236(11) -0.0008(9) -0.0006(9) 0.0023(9)
N3 0.0295(12) 0.0186(10) 0.0201(10) -0.0017(9) 0.0015(9) -0.0010(9)
N4 0.0255(12) 0.0213(10) 0.0167(10) -0.0016(9) 0.0023(9) -0.0013(9)
O1 0.0165(9) 0.0179(8) 0.0258(9) 0.0033(7) 0.0020(8) 0.0010(7)
O2 0.0354(11) 0.0201(8) 0.0166(8) -0.0003(7) 0.0019(8) -0.0003(8)
O3 0.0275(11) 0.0309(10) 0.0296(10) -0.0033(9) 0.0068(9) -0.0006(9)
O4 0.0470(13) 0.0222(9) 0.0314(10) 0.0024(9) 0.0096(10) -0.0087(10)

loop_
_atom_type_symbol
_atom_type_description
_atom_type_scat_dispersion_real
_atom_type_scat_dispersion_imag
_atom_type_scat_source
C C 0.0181 0.0091 'International Tables Vol C Tables 4.2.6.8 and 6.1.1.4'
H H 0.0000 0.0000 'International Tables Vol C Tables 4.2.6.8 and 6.1.1.4'
N N 0.0311 0.0180 'International Tables Vol C Tables 4.2.6.8 and 6.1.1.4'
O O 0.0492 0.0322 'International Tables Vol C Tables 4.2.6.8 and 6.1.1.4'

loop_
_geom_angle_atom_site_label_1
_geom_angle_atom_site_label_2
_geom_angle_atom_site_label_3
_geom_angle
_geom_angle_site_symmetry_1
_geom_angle_site_symmetry_3
O1 C1 C4 113.3(2) . .
O1 C1 C8 108.32(19) . .
C4 C1 C8 113.5(2) . .
O1 C1 C2 111.3(2) . .
C4 C1 C2 100.54(18) . .
C8 C1 C2 109.7(2) . .
O2 C2 N1 125.2(2) . .
O2 C2 C1 126.1(2) . .
N1 C2 C1 108.7(2) . .
N2 C3 N1 123.5(2) . .
N2 C3 C4 126.3(2) . .
N1 C3 C4 110.2(2) . .
C7 C4 C3 117.7(2) . .
C7 C4 C1 133.2(2) . .
C3 C4 C1 109.1(2) . .
N2 C5 C6 123.7(2) . .
N2 C5 H5 118.1 . .
C6 C5 H5 118.1 . .
C5 C6 C7 119.7(2) . .
C5 C6 H6 120.1 . .
C7 C6 H6 120.1 . .
C4 C7 C6 117.6(2) . .
C4 C7 H7 121.2 . .
C6 C7 H7 121.2 . .
C11 C8 C9 109.2(2) . .
C11 C8 C10 109.0(2) . .
C9 C8 C10 110.1(2) . .
C11 C8 C1 110.0(2) . .
C9 C8 C1 109.7(2) . .
C10 C8 C1 108.8(2) . .
C8 C9 H9A 109.5 . .
C8 C9 H9B 109.5 . .
H9A C9 H9B 109.5 . .
C8 C9 H9C 109.5 . .
H9A C9 H9C 109.5 . .
H9B C9 H9C 109.5 . .
C8 C10 H10A 109.5 . .
C8 C10 H10B 109.5 . .
H10A C10 H10B 109.5 . .
C8 C10 H10C 109.5 . .
H10A C10 H10C 109.5 . .
H10B C10 H10C 109.5 . .
C8 C11 H11A 109.5 . .
C8 C11 H11B 109.5 . .
H11A C11 H11B 109.5 . .
C8 C11 H11C 109.5 . .
H11A C11 H11C 109.5 . .
H11B C11 H11C 109.5 . .
O3 C12 C15 113.6(2) . .
O3 C12 C13 105.6(2) . .
C15 C12 C13 100.7(2) . .
O3 C12 C19 112.8(2) . .
C15 C12 C19 113.4(2) . .
C13 C12 C19 109.7(2) . .
O4 C13 N3 125.3(3) . .
O4 C13 C12 126.7(2) . .
N3 C13 C12 107.9(2) . .
N4 C14 N3 123.2(2) . .
N4 C14 C15 126.6(2) . .
N3 C14 C15 110.2(2) . .
C18 C15 C14 117.7(2) . .
C18 C15 C12 133.3(2) . .
C14 C15 C12 109.0(2) . .
N4 C16 C17 123.7(2) . .
N4 C16 H16 118.2 . .
C17 C16 H16 118.2 . .
C16 C17 C18 120.0(2) . .
C16 C17 H17 120.0 . .
C18 C17 H17 120.0 . .
C15 C18 C17 117.2(2) . .
C15 C18 H18 121.4 . .
C17 C18 H18 121.4 . .
C20 C19 C22 110.0(3) . .
C20 C19 C21 108.2(3) . .
C22 C19 C21 108.7(3) . .
C20 C19 C12 110.6(2) . .
C22 C19 C12 110.2(3) . .
C21 C19 C12 109.1(2) . .
C19 C20 H20A 109.5 . .
C19 C20 H20B 109.5 . .
H20A C20 H20B 109.5 . .
C19 C20 H20C 109.5 . .
H20A C20 H20C 109.5 . .
H20B C20 H20C 109.5 . .
C19 C21 H21A 109.5 . .
C19 C21 H21B 109.5 . .
H21A C21 H21B 109.5 . .
C19 C21 H21C 109.5 . .
H21A C21 H21C 109.5 . .
H21B C21 H21C 109.5 . .
C19 C22 H22A 109.5 . .
C19 C22 H22B 109.5 . .
H22A C22 H22B 109.5 . .
C19 C22 H22C 109.5 . .
H22A C22 H22C 109.5 . .
H22B C22 H22C 109.5 . .
C2 N1 C3 111.0(2) . .
C2 N1 H1 124.5 . .
C3 N1 H1 124.5 . .
C3 N2 C5 114.9(2) . .
C13 N3 C14 111.1(2) . .
C13 N3 H3 124.4 . .
C14 N3 H3 124.4 . .
C14 N4 C16 114.7(2) . .
C1 O1 H1A 109.5 . .
C12 O3 H3A 109.5 . .

loop_
_geom_bond_atom_site_label_1
_geom_bond_atom_site_label_2
_geom_bond_distance
_geom_bond_site_symmetry_2
C1 O1 1.416(3) .
C1 C4 1.517(3) .
C1 C8 1.556(3) .
C1 C2 1.562(3) .
C2 O2 1.217(3) .
C2 N1 1.363(3) .
C3 N2 1.323(3) .
C3 N1 1.395(3) .
C3 C4 1.398(3) .
C4 C7 1.383(3) .
C5 N2 1.358(4) .
C5 C6 1.379(4) .
C5 H5 0.9500 .
C6 C7 1.400(4) .
C6 H6 0.9500 .
C7 H7 0.9500 .
C8 C11 1.532(4) .
C8 C9 1.534(4) .
C8 C10 1.539(3) .
C9 H9A 0.9800 .
C9 H9B 0.9800 .
C9 H9C 0.9800 .
C10 H10A 0.9800 .
C10 H10B 0.9800 .
C10 H10C 0.9800 .
C11 H11A 0.9800 .
C11 H11B 0.9800 .
C11 H11C 0.9800 .
C12 O3 1.424(3) .
C12 C15 1.509(4) .
C12 C13 1.565(4) .
C12 C19 1.570(4) .
C13 O4 1.213(3) .
C13 N3 1.365(3) .
C14 N4 1.321(3) .
C14 N3 1.391(3) .
C14 C15 1.397(4) .
C15 C18 1.382(3) .
C16 N4 1.358(3) .
C16 C17 1.378(4) .
C16 H16 0.9500 .
C17 C18 1.401(4) .
C17 H17 0.9500 .
C18 H18 0.9500 .
C19 C20 1.525(5) .
C19 C22 1.532(4) .
C19 C21 1.537(4) .
C20 H20A 0.9800 .
C20 H20B 0.9800 .
C20 H20C 0.9800 .
C21 H21A 0.9800 .
C21 H21B 0.9800 .
C21 H21C 0.9800 .
C22 H22A 0.9800 .
C22 H22B 0.9800 .
C22 H22C 0.9800 .
N1 H1 0.8800 .
N3 H3 0.8800 .
O1 H1A 0.8400 .
O3 H3A 0.8400 .

loop_
_geom_hbond_atom_site_label_D
_geom_hbond_atom_site_label_H
_geom_hbond_atom_site_label_A
_geom_hbond_distance_DH
_geom_hbond_distance_HA
_geom_hbond_distance_DA
_geom_hbond_angle_DHA
_geom_hbond_site_symmetry_A
N1 H1 N4 0.88 2.17 2.936(3) 144.5 3_645
N3 H3 O2 0.88 2.04 2.835(3) 150.5 3_655
O1 H1A N2 0.84 1.99 2.802(3) 163.2 4_445
O3 H3A O4 0.84 2.17 2.989(3) 165.7 3_645
